data_7242611
loop_
_publ_author_name
'Kuk, Yunseung'
'Ok, Kang Min'

_publ_section_title
;
 Homochiral three-dimensional noncentrosymmetric lanthanide coordination
 polymers directed by chiral linkers: syntheses, crystal structures, and
 optical properties
;
_journal_issue 20
_journal_name_full CrystEngComm
_journal_page_first 3701
_journal_page_last 3709
_journal_paper_doi 10.1039/D1CE00281C
_journal_volume 23
_journal_year 2021
_chemical_absolute_configuration ad
_chemical_formula_moiety '2(C18 H25 N10 O11 Ce), 7(H2 O)'
_chemical_formula_sum 'C36 H64 Ce2 N20 O29'
_chemical_formula_weight 1521.31
_space_group_IT_number 5
_space_group_name_Hall 'C 2y'
_space_group_name_H-M_alt 'C 1 2 1'
_symmetry_cell_setting monoclinic
_symmetry_Int_Tables_number 5
_symmetry_space_group_name_Hall 'C 2y'
_symmetry_space_group_name_H-M 'C 1 2 1'
_atom_sites_solution_hydrogens mixed
_atom_sites_solution_primary direct
_atom_sites_solution_secondary difmap
_audit_conform_dict_location ftp://ftp.iucr.org/pub/cif_core.dic
_audit_conform_dict_name cif_core.dic
_audit_conform_dict_version 2.3
_audit_creation_date 2021-03-27T11:35:27-00:00
_audit_creation_method 'WinGX routine CIF_UPDATE'
_audit_update_record
;
2021-03-29 deposited with the CCDC.	2021-04-06 downloaded from the CCDC.
;
_cell_angle_alpha 90
_cell_angle_beta 116.394(4)
_cell_angle_gamma 90
_cell_formula_units_Z 2
_cell_length_a 19.0950(13)
_cell_length_b 9.5920(6)
_cell_length_c 17.9594(12)
_cell_measurement_reflns_used 9301
_cell_measurement_temperature 100(2)
_cell_measurement_theta_max 28.41
_cell_measurement_theta_min 2.37
_cell_measurement_wavelength 0.71076
_cell_volume 2946.5(4)
_computing_cell_refinement 'SAINT V8.38A integration software'
_computing_data_collection 'Bruker APEX3 software'
_computing_data_reduction 'Bruker APEX3 software'
_computing_molecular_graphics 'Ortep for Windows (Farrugia, 2012)'
_computing_publication_material 'WinGX publication routines (Farrugia, 2012)'
_computing_structure_refinement 'SHELXL-2018/3 (Sheldrick, 2018)'
_computing_structure_solution 'SHELXS-2013/2 (Sheldrick, 2013)'
_diffrn_ambient_temperature 100(2)
_diffrn_detector 'PHOTON II CPAD detector'
_diffrn_measured_fraction_theta_full 0.998
_diffrn_measured_fraction_theta_max 0.996
_diffrn_measurement_device 'three-circle diffractometer'
_diffrn_measurement_device_type 'Bruker D8 QUEST'
_diffrn_measurement_method '\w scans'
_diffrn_orient_matrix_type 'x-axis to radiation source'
_diffrn_orient_matrix_UB_11 -0.071745
_diffrn_orient_matrix_UB_12 -0.040396
_diffrn_orient_matrix_UB_13 -0.006292
_diffrn_orient_matrix_UB_21 0.081565
_diffrn_orient_matrix_UB_22 -0.096092
_diffrn_orient_matrix_UB_23 0.011901
_diffrn_orient_matrix_UB_31 -0.050016
_diffrn_orient_matrix_UB_32 0.004453
_diffrn_orient_matrix_UB_33 0.060537
_diffrn_radiation_monochromator graphite
_diffrn_radiation_type MoK\a
_diffrn_radiation_wavelength 0.71073
_diffrn_reflns_av_R_equivalents 0.1029
_diffrn_reflns_Laue_measured_fraction_full 0.998
_diffrn_reflns_Laue_measured_fraction_max 0.996
_diffrn_reflns_limit_h_max 25
_diffrn_reflns_limit_h_min -25
_diffrn_reflns_limit_k_max 12
_diffrn_reflns_limit_k_min -12
_diffrn_reflns_limit_l_max 23
_diffrn_reflns_limit_l_min -23
_diffrn_reflns_number 56399
_diffrn_reflns_point_group_measured_fraction_full 0.999
_diffrn_reflns_point_group_measured_fraction_max 0.996
_diffrn_reflns_theta_full 25.242
_diffrn_reflns_theta_max 28.32
_diffrn_reflns_theta_min 2.488
_diffrn_source 'sealed x-ray tube'
_exptl_absorpt_coefficient_mu 1.628
_exptl_absorpt_correction_T_max 0.746
_exptl_absorpt_correction_T_min 0.599
_exptl_absorpt_correction_type multi-scan
_exptl_absorpt_process_details
;
        SADABS-2016/2 - Bruker AXS area detector scaling and absorption correcti
;
_exptl_crystal_colour colourless
_exptl_crystal_density_diffrn 1.715
_exptl_crystal_density_method 'not measured'
_exptl_crystal_description needle
_exptl_crystal_F_000 1536
_exptl_crystal_size_max 0.235
_exptl_crystal_size_mid 0.052
_exptl_crystal_size_min 0.048
_refine_diff_density_max 1.253
_refine_diff_density_min -1.593
_refine_diff_density_rms 0.115
_refine_ls_abs_structure_details
;
 Flack x determined using 3032 quotients [(I+)-(I-)]/[(I+)+(I-)]
 (Parsons, Flack and Wagner, Acta Cryst. B69 (2013) 249-259).
;
_refine_ls_abs_structure_Flack -0.005(9)
_refine_ls_extinction_method none
_refine_ls_goodness_of_fit_ref 1.114
_refine_ls_hydrogen_treatment mixed
_refine_ls_matrix_type full
_refine_ls_number_constraints 0
_refine_ls_number_parameters 413
_refine_ls_number_reflns 7327
_refine_ls_number_restraints 12
_refine_ls_restrained_S_all 1.113
_refine_ls_R_factor_all 0.0413
_refine_ls_R_factor_gt 0.0382
_refine_ls_shift/su_max 0
_refine_ls_shift/su_mean 0
_refine_ls_structure_factor_coef Fsqd
_refine_ls_weighting_details 'w=1/[\s^2^(Fo^2^)+(0.0294P)^2^+12.4405P] where P=(Fo^2^+2Fc^2^)/3'
_refine_ls_weighting_scheme calc
_refine_ls_wR_factor_gt 0.0816
_refine_ls_wR_factor_ref 0.083
_reflns_number_gt 6937
_reflns_number_total 7327
_reflns_threshold_expression 'I > 2\s(I)'
_cod_data_source_file d1ce00281c2.cif
_cod_data_source_block CeS
_cod_depositor_comments 'Adding full bibliography for 7242607--7242612.cif.'
_cod_original_cell_volume 2946.5(3)
_cod_original_sg_symbol_H-M 'C 2'
_cod_original_formula_sum 'C36 H64 N20 O29 Ce2'
_cod_database_code 7242611
_shelx_estimated_absorpt_t_min 0.701
_shelx_estimated_absorpt_t_max 0.926

loop_
_symmetry_equiv_pos_as_xyz
'x, y, z'
'-x, y, -z'
'x+1/2, y+1/2, z'
'-x+1/2, y+1/2, -z'

loop_
_atom_site_label
_atom_site_type_symbol
_atom_site_fract_x
_atom_site_fract_y
_atom_site_fract_z
_atom_site_U_iso_or_equiv
_atom_site_adp_type
_atom_site_occupancy
_atom_site_calc_flag
_atom_site_disorder_assembly
_atom_site_disorder_group
Ce1 Ce 0.5 0.88866(3) 0.5 0.01142(12) Uani 1 d . .
Ce2 Ce 0 -0.04879(5) 0 0.01804(14) Uani 1 d . .
O1 O 0.1184(3) 0.0060(5) 0.1513(3) 0.0267(11) Uani 1 d . .
O2 O 0.0747(3) 0.1732(6) 0.0587(3) 0.0357(13) Uani 1 d . .
O3 O 0.2646(3) 0.8738(5) 0.3265(3) 0.0346(12) Uani 1 d . .
O4 O 0.3665(3) 0.8180(5) 0.4462(3) 0.0226(9) Uani 1 d . .
O5 O 0.4332(3) 0.1120(4) 0.5150(3) 0.0167(9) Uani 1 d . .
O6 O 0.5512(3) 0.9561(5) 0.6414(2) 0.0222(9) Uani 1 d . .
O7 O 0.5927(3) 0.8783(6) 0.7703(3) 0.0321(13) Uani 1 d . .
O8 O 0.5549(3) 1.5325(6) 0.8994(3) 0.0269(10) Uani 1 d . .
O9 O 0.6318(3) 1.3938(6) 1.0002(3) 0.0283(10) Uani 1 d . .
O10 O 0.4925(3) 1.6591(4) 0.5740(3) 0.0189(9) Uani 1 d . .
O11 O -0.0557(3) -0.2668(5) -0.0871(3) 0.0263(10) Uani 1 d . .
H11A H -0.045(5) -0.350(5) -0.068(5) 0.039 Uiso 1 d . .
H11B H -0.103(2) -0.254(9) -0.125(4) 0.039 Uiso 1 d . .
O12 O 0 0.4918(8) 0 0.0391(19) Uani 1 d . .
H12 H -0.029(5) 0.457(6) 0.020(6) 0.059 Uiso 1 d . .
O13 O 0.4144(5) 0.8453(7) 0.0702(5) 0.064(2) Uani 1 d . .
O14 O 0.5778(6) 0.4736(17) 0.2843(6) 0.112(5) Uani 1 d . .
O15 O 0.2232(3) 0.7765(6) 0.1580(3) 0.0333(12) Uani 1 d . .
H15A H 0.237(5) 0.813(8) 0.210(3) 0.05 Uiso 1 d . .
H15B H 0.216(4) 0.852(6) 0.122(2) 0.05 Uiso 1 d . .
N1 N 0.2723(3) 0.3632(5) 0.3475(3) 0.0190(11) Uani 1 d . .
N2 N 0.3885(3) 0.3328(5) 0.4773(3) 0.0144(9) Uani 1 d . .
N3 N 0.3242(3) 0.1410(5) 0.3948(3) 0.0170(10) Uani 1 d . .
H3N H 0.31964 0.05014 0.387435 0.02 Uiso 1 calc . .
N4 N 0.3332(3) 0.5476(5) 0.4314(3) 0.0168(10) Uani 1 d . .
H4N H 0.373729 0.58314 0.473981 0.02 Uiso 1 calc . .
N5 N 0.2203(3) 0.1671(6) 0.2666(3) 0.0247(13) Uani 1 d . .
H5N H 0.222265 0.075904 0.262537 0.03 Uiso 1 calc . .
N6 N 0.6008(3) 1.3964(6) 0.7664(3) 0.0162(9) Uani 1 d . .
N7 N 0.5839(3) 1.6223(5) 0.7075(3) 0.0189(11) Uani 1 d . .
H7N H 0.598821 1.710109 0.714246 0.023 Uiso 1 calc . .
N8 N 0.5166(3) 1.4383(5) 0.6235(3) 0.0144(9) Uani 1 d . .
H8N H 0.486081 1.40339 0.574351 0.017 Uiso 1 calc . .
N9 N 0.6645(3) 1.5850(5) 0.8459(3) 0.0181(10) Uani 1 d . .
H9N H 0.682121 1.670307 0.847729 0.022 Uiso 1 calc . .
N10 N 0.5355(3) 1.2160(5) 0.6783(3) 0.0170(10) Uani 1 d . .
H10N H 0.506612 1.184779 0.627676 0.02 Uiso 1 calc . .
C1 C 0.3845(3) 0.1946(6) 0.4651(3) 0.0140(11) Uani 1 d . .
C2 C 0.3307(3) 0.4106(6) 0.4191(3) 0.0150(12) Uani 1 d . .
C3 C 0.2714(4) 0.2272(7) 0.3361(4) 0.0185(12) Uani 1 d . .
C4 C 0.1608(4) 0.2430(7) 0.1965(4) 0.0264(15) Uani 1 d . .
H4 H 0.125022 0.292565 0.214717 0.032 Uiso 1 calc . .
C5 C 0.1149(4) 0.1323(7) 0.1313(4) 0.0227(13) Uani 1 d . .
C6 C 0.1958(6) 0.3480(10) 0.1575(5) 0.048(2) Uani 1 d . .
H61 H 0.154684 0.381156 0.10448 0.072 Uiso 1 calc . .
H62 H 0.237045 0.302467 0.148006 0.072 Uiso 1 calc . .
H63 H 0.217895 0.427144 0.195289 0.072 Uiso 1 calc . .
C7 C 0.2712(4) 0.6418(6) 0.3769(4) 0.0236(14) Uani 1 d . .
H7 H 0.251783 0.608665 0.318326 0.028 Uiso 1 calc . .
C8 C 0.3033(4) 0.7889(6) 0.3830(4) 0.0212(13) Uani 1 d . .
C9 C 0.2028(5) 0.6441(10) 0.3988(8) 0.053(3) Uani 1 d . .
H91 H 0.161706 0.705251 0.359962 0.08 Uiso 1 calc . .
H92 H 0.220638 0.679043 0.455597 0.08 Uiso 1 calc . .
H93 H 0.182141 0.549468 0.394896 0.08 Uiso 1 calc . .
C10 C 0.5289(4) 1.5782(6) 0.6319(3) 0.0147(11) Uani 1 d . .
C11 C 0.6161(3) 1.5317(6) 0.7730(3) 0.0148(11) Uani 1 d . .
C12 C 0.5508(3) 1.3508(6) 0.6904(3) 0.0140(11) Uani 1 d . .
C13 C 0.5663(4) 1.1178(6) 0.7484(4) 0.0216(13) Uani 1 d . .
H13 H 0.621164 1.14681 0.785909 0.026 Uiso 1 calc . .
C14 C 0.5699(4) 0.9722(6) 0.7174(4) 0.0184(12) Uani 1 d . .
C15 C 0.5198(7) 1.1263(9) 0.7983(6) 0.046(2) Uani 1 d . .
H151 H 0.547098 1.074475 0.850371 0.069 Uiso 1 calc . .
H152 H 0.467825 1.085951 0.765972 0.069 Uiso 1 calc . .
H153 H 0.514507 1.224147 0.810747 0.069 Uiso 1 calc . .
C16 C 0.6896(4) 1.5072(7) 0.9232(3) 0.0202(12) Uani 1 d . .
H16 H 0.712766 1.416746 0.917431 0.024 Uiso 1 calc . .
C17 C 0.6202(4) 1.4761(7) 0.9418(4) 0.0197(12) Uani 1 d . .
C18 C 0.7521(5) 1.5900(10) 0.9943(5) 0.0373(18) Uani 1 d . .
H181 H 0.767347 1.539507 1.046638 0.056 Uiso 1 calc . .
H182 H 0.731278 1.681664 0.998037 0.056 Uiso 1 calc . .
H183 H 0.79795 1.601934 0.983778 0.056 Uiso 1 calc . .

loop_
_atom_site_aniso_label
_atom_site_aniso_U_11
_atom_site_aniso_U_22
_atom_site_aniso_U_33
_atom_site_aniso_U_23
_atom_site_aniso_U_13
_atom_site_aniso_U_12
Ce1 0.0175(3) 0.0057(2) 0.0065(2) 0 0.00111(18) 0
Ce2 0.0166(3) 0.0176(3) 0.0135(3) 0 0.0008(2) 0
O1 0.027(2) 0.018(2) 0.020(2) -0.0025(18) -0.0035(18) -0.0041(19)
O2 0.036(3) 0.026(3) 0.024(3) 0.004(2) -0.005(2) -0.009(2)
O3 0.040(3) 0.012(2) 0.028(2) 0.004(2) -0.006(2) 0.002(2)
O4 0.021(2) 0.018(2) 0.021(2) -0.0040(18) 0.0018(17) -0.0041(18)
O5 0.020(2) 0.0118(19) 0.0114(18) -0.0018(15) 0.0009(16) 0.0044(16)
O6 0.037(3) 0.013(2) 0.0089(18) -0.0001(16) 0.0039(17) 0.001(2)
O7 0.058(3) 0.011(2) 0.016(2) 0.003(2) 0.007(2) 0.003(3)
O8 0.025(2) 0.034(3) 0.018(2) 0.007(2) 0.0066(18) 0.006(2)
O9 0.026(2) 0.031(2) 0.026(2) 0.015(2) 0.0103(18) 0.004(2)
O10 0.029(2) 0.010(2) 0.0118(19) 0.0029(15) 0.0044(17) -0.0031(17)
O11 0.028(2) 0.022(2) 0.022(2) -0.0022(19) 0.0046(19) 0.003(2)
O12 0.042(5) 0.027(4) 0.037(4) 0 0.008(3) 0
O13 0.115(7) 0.031(3) 0.060(4) -0.011(3) 0.053(5) -0.010(4)
O14 0.103(7) 0.180(13) 0.080(7) -0.033(8) 0.064(6) -0.071(9)
O15 0.032(3) 0.031(3) 0.025(2) 0.002(2) 0.001(2) 0.010(2)
N1 0.019(2) 0.009(3) 0.017(2) -0.0002(17) -0.0024(19) 0.0001(18)
N2 0.017(2) 0.010(2) 0.012(2) 0.0006(18) 0.0021(17) -0.001(2)
N3 0.019(3) 0.009(2) 0.014(2) -0.0013(18) -0.0012(19) 0.0008(19)
N4 0.016(2) 0.010(2) 0.018(2) 0.0009(19) 0.0011(19) -0.0009(19)
N5 0.026(3) 0.011(2) 0.020(3) -0.001(2) -0.005(2) 0.001(2)
N6 0.020(2) 0.013(2) 0.0099(19) 0.000(2) 0.0014(17) -0.002(2)
N7 0.030(3) 0.011(2) 0.011(2) -0.0001(19) 0.005(2) -0.004(2)
N8 0.022(2) 0.010(2) 0.0064(19) 0.0003(17) 0.0015(17) -0.002(2)
N9 0.023(3) 0.014(2) 0.010(2) 0.0009(18) 0.0005(19) -0.004(2)
N10 0.027(3) 0.008(2) 0.010(2) -0.0001(18) 0.0024(19) 0.001(2)
C1 0.017(3) 0.011(3) 0.012(2) -0.003(2) 0.005(2) -0.003(2)
C2 0.014(2) 0.013(3) 0.015(2) 0.000(2) 0.003(2) -0.002(2)
C3 0.016(3) 0.016(3) 0.015(3) 0.001(2) -0.001(2) 0.001(2)
C4 0.025(3) 0.020(3) 0.020(3) 0.001(2) -0.003(2) -0.002(3)
C5 0.016(3) 0.020(3) 0.023(3) -0.001(2) 0.001(2) -0.004(2)
C6 0.054(5) 0.036(5) 0.034(4) 0.005(3) 0.001(4) -0.016(4)
C7 0.018(3) 0.010(3) 0.027(3) 0.004(2) -0.004(3) 0.001(2)
C8 0.024(3) 0.012(3) 0.022(3) -0.002(2) 0.005(2) 0.000(2)
C9 0.028(4) 0.028(4) 0.104(9) 0.007(5) 0.029(5) 0.002(3)
C10 0.022(3) 0.010(3) 0.012(2) 0.000(2) 0.008(2) 0.000(2)
C11 0.020(3) 0.013(3) 0.011(2) 0.001(2) 0.007(2) 0.000(2)
C12 0.020(3) 0.011(3) 0.012(2) -0.0004(19) 0.007(2) 0.001(2)
C13 0.036(4) 0.010(3) 0.013(3) 0.004(2) 0.005(3) 0.004(3)
C14 0.026(3) 0.010(3) 0.014(3) -0.001(2) 0.004(2) 0.003(2)
C15 0.084(7) 0.028(4) 0.045(5) 0.010(4) 0.045(5) 0.017(4)
C16 0.024(3) 0.021(3) 0.011(2) -0.001(2) 0.004(2) -0.004(3)
C17 0.022(3) 0.017(3) 0.015(3) 0.001(2) 0.003(2) 0.001(2)
C18 0.037(4) 0.046(5) 0.016(3) -0.001(3) 0.000(3) -0.015(4)

loop_
_atom_type_symbol
_atom_type_description
_atom_type_scat_dispersion_real
_atom_type_scat_dispersion_imag
_atom_type_scat_source
C C 0.0033 0.0016 'International Tables Vol C Tables 4.2.6.8 and 6.1.1.4'
H H 0 0 'International Tables Vol C Tables 4.2.6.8 and 6.1.1.4'
N N 0.0061 0.0033 'International Tables Vol C Tables 4.2.6.8 and 6.1.1.4'
O O 0.0106 0.006 'International Tables Vol C Tables 4.2.6.8 and 6.1.1.4'
Ce Ce -0.2486 2.6331 'International Tables Vol C Tables 4.2.6.8 and 6.1.1.4'

loop_
_geom_angle_atom_site_label_1
_geom_angle_atom_site_label_2
_geom_angle_atom_site_label_3
_geom_angle
_geom_angle_site_symmetry_1
_geom_angle_site_symmetry_3
_geom_angle_publ_flag
O6 Ce1 O6 148.3(2) 2_656 . ?
O6 Ce1 O4 111.65(16) 2_656 2_656 ?
O6 Ce1 O4 77.65(16) . 2_656 ?
O6 Ce1 O4 77.65(16) 2_656 . ?
O6 Ce1 O4 111.65(16) . . ?
O4 Ce1 O4 147.0(2) 2_656 . ?
O6 Ce1 O5 69.34(14) 2_656 2_666 ?
O6 Ce1 O5 84.10(15) . 2_666 ?
O4 Ce1 O5 77.80(15) 2_656 2_666 ?
O4 Ce1 O5 133.24(15) . 2_666 ?
O6 Ce1 O5 84.10(14) 2_656 1_565 ?
O6 Ce1 O5 69.34(14) . 1_565 ?
O4 Ce1 O5 133.24(15) 2_656 1_565 ?
O4 Ce1 O5 77.80(15) . 1_565 ?
O5 Ce1 O5 66.9(2) 2_666 1_565 ?
O6 Ce1 O10 76.97(14) 2_656 2_646 ?
O6 Ce1 O10 133.36(14) . 2_646 ?
O4 Ce1 O10 71.11(15) 2_656 2_646 ?
O4 Ce1 O10 81.05(16) . 2_646 ?
O5 Ce1 O10 120.56(14) 2_666 2_646 ?
O5 Ce1 O10 154.15(13) 1_565 2_646 ?
O6 Ce1 O10 133.36(15) 2_656 1_545 ?
O6 Ce1 O10 76.97(14) . 1_545 ?
O4 Ce1 O10 81.05(16) 2_656 1_545 ?
O4 Ce1 O10 71.11(15) . 1_545 ?
O5 Ce1 O10 154.15(13) 2_666 1_545 ?
O5 Ce1 O10 120.56(14) 1_565 1_545 ?
O10 Ce1 O10 64.83(19) 2_646 1_545 ?
O2 Ce2 O2 64.5(2) 2 . ?
O2 Ce2 O11 163.08(18) 2 2 ?
O2 Ce2 O11 115.70(16) . 2 ?
O2 Ce2 O11 115.70(16) 2 . ?
O2 Ce2 O11 163.07(18) . . ?
O11 Ce2 O11 69.4(2) 2 . ?
O2 Ce2 O9 79.0(2) 2 4_536 ?
O2 Ce2 O9 123.56(19) . 4_536 ?
O11 Ce2 O9 88.08(17) 2 4_536 ?
O11 Ce2 O9 71.43(16) . 4_536 ?
O2 Ce2 O9 123.56(19) 2 3_434 ?
O2 Ce2 O9 79.0(2) . 3_434 ?
O11 Ce2 O9 71.43(16) 2 3_434 ?
O11 Ce2 O9 88.08(17) . 3_434 ?
O9 Ce2 O9 155.3(3) 4_536 3_434 ?
O2 Ce2 O8 72.94(18) 2 4_536 ?
O2 Ce2 O8 77.39(18) . 4_536 ?
O11 Ce2 O8 90.42(17) 2 4_536 ?
O11 Ce2 O8 119.34(16) . 4_536 ?
O9 Ce2 O8 50.56(14) 4_536 4_536 ?
O9 Ce2 O8 139.88(15) 3_434 4_536 ?
O2 Ce2 O8 77.39(18) 2 3_434 ?
O2 Ce2 O8 72.94(18) . 3_434 ?
O11 Ce2 O8 119.34(16) 2 3_434 ?
O11 Ce2 O8 90.42(17) . 3_434 ?
O9 Ce2 O8 139.88(15) 4_536 3_434 ?
O9 Ce2 O8 50.56(14) 3_434 3_434 ?
O8 Ce2 O8 144.8(2) 4_536 3_434 ?
O2 Ce2 O1 49.48(15) 2 2 ?
O2 Ce2 O1 108.74(15) . 2 ?
O11 Ce2 O1 135.38(15) 2 2 ?
O11 Ce2 O1 66.89(15) . 2 ?
O9 Ce2 O1 70.12(16) 4_536 2 ?
O9 Ce2 O1 115.04(15) 3_434 2 ?
O8 Ce2 O1 103.11(15) 4_536 2 ?
O8 Ce2 O1 69.86(15) 3_434 2 ?
O2 Ce2 O1 108.74(15) 2 . ?
O2 Ce2 O1 49.48(15) . . ?
O11 Ce2 O1 66.89(15) 2 . ?
O11 Ce2 O1 135.38(15) . . ?
O9 Ce2 O1 115.04(15) 4_536 . ?
O9 Ce2 O1 70.12(16) 3_434 . ?
O8 Ce2 O1 69.86(15) 4_536 . ?
O8 Ce2 O1 103.11(15) 3_434 . ?
O1 Ce2 O1 157.6(2) 2 . ?
O2 Ce2 C17 99.77(19) 2 3_434 ?
O2 Ce2 C17 72.06(19) . 3_434 ?
O11 Ce2 C17 96.11(17) 2 3_434 ?
O11 Ce2 C17 91.61(17) . 3_434 ?
O9 Ce2 C17 159.89(15) 4_536 3_434 ?
O9 Ce2 C17 25.31(15) 3_434 3_434 ?
O8 Ce2 C17 148.57(16) 4_536 3_434 ?
O8 Ce2 C17 25.47(15) 3_434 3_434 ?
O1 Ce2 C17 93.64(16) 2 3_434 ?
O1 Ce2 C17 84.53(16) . 3_434 ?
O2 Ce2 C17 72.06(19) 2 4_536 ?
O2 Ce2 C17 99.77(19) . 4_536 ?
O11 Ce2 C17 91.61(17) 2 4_536 ?
O11 Ce2 C17 96.12(17) . 4_536 ?
O9 Ce2 C17 25.31(15) 4_536 4_536 ?
O9 Ce2 C17 159.89(15) 3_434 4_536 ?
O8 Ce2 C17 25.47(15) 4_536 4_536 ?
O8 Ce2 C17 148.57(16) 3_434 4_536 ?
O1 Ce2 C17 84.53(16) 2 4_536 ?
O1 Ce2 C17 93.64(16) . 4_536 ?
C17 Ce2 C17 170.6(2) 3_434 4_536 ?
C5 O1 Ce2 89.2(4) . . ?
C5 O2 Ce2 98.2(4) . . ?
C8 O4 Ce1 147.7(5) . . ?
C1 O5 Ce1 134.5(4) . 1_545 ?
C14 O6 Ce1 168.4(4) . . ?
C17 O8 Ce2 92.8(4) . 3_566 ?
C17 O9 Ce2 93.1(4) . 3_566 ?
C10 O10 Ce1 145.3(4) . 1_565 ?
Ce2 O11 H11A 124(6) . . ?
Ce2 O11 H11B 112(6) . . ?
H11A O11 H11B 115(6) . . ?
H12 O12 H12 134(8) . 2 ?
H15A O15 H15B 107(5) . . ?
C3 N1 C2 115.4(5) . . ?
C1 N2 C2 116.8(5) . . ?
C3 N3 C1 120.8(5) . . ?
C3 N3 H3N 119.6 . . ?
C1 N3 H3N 119.6 . . ?
C2 N4 C7 122.7(5) . . ?
C2 N4 H4N 118.7 . . ?
C7 N4 H4N 118.7 . . ?
C3 N5 C4 124.0(6) . . ?
C3 N5 H5N 118 . . ?
C4 N5 H5N 118 . . ?
C11 N6 C12 116.0(5) . . ?
C10 N7 C11 120.8(5) . . ?
C10 N7 H7N 119.6 . . ?
C11 N7 H7N 119.6 . . ?
C10 N8 C12 121.1(5) . . ?
C10 N8 H8N 119.5 . . ?
C12 N8 H8N 119.5 . . ?
C11 N9 C16 122.3(5) . . ?
C11 N9 H9N 118.9 . . ?
C16 N9 H9N 118.9 . . ?
C12 N10 C13 120.7(5) . . ?
C12 N10 H10N 119.7 . . ?
C13 N10 H10N 119.7 . . ?
O5 C1 N2 122.8(5) . . ?
O5 C1 N3 118.4(5) . . ?
N2 C1 N3 118.9(5) . . ?
N4 C2 N1 116.4(5) . . ?
N4 C2 N2 117.3(5) . . ?
N1 C2 N2 126.3(5) . . ?
N1 C3 N5 122.0(5) . . ?
N1 C3 N3 121.6(5) . . ?
N5 C3 N3 116.4(6) . . ?
N5 C4 C5 105.9(5) . . ?
N5 C4 C6 113.0(6) . . ?
C5 C4 C6 108.8(6) . . ?
N5 C4 H4 109.7 . . ?
C5 C4 H4 109.7 . . ?
C6 C4 H4 109.7 . . ?
O2 C5 O1 122.2(6) . . ?
O2 C5 C4 117.2(6) . . ?
O1 C5 C4 120.6(6) . . ?
O2 C5 Ce2 57.2(3) . . ?
O1 C5 Ce2 65.8(3) . . ?
C4 C5 Ce2 169.1(5) . . ?
C4 C6 H61 109.5 . . ?
C4 C6 H62 109.5 . . ?
H61 C6 H62 109.5 . . ?
C4 C6 H63 109.5 . . ?
H61 C6 H63 109.5 . . ?
H62 C6 H63 109.5 . . ?
N4 C7 C9 111.6(6) . . ?
N4 C7 C8 110.1(5) . . ?
C9 C7 C8 109.5(6) . . ?
N4 C7 H7 108.5 . . ?
C9 C7 H7 108.5 . . ?
C8 C7 H7 108.5 . . ?
O3 C8 O4 124.5(6) . . ?
O3 C8 C7 118.0(6) . . ?
O4 C8 C7 117.5(6) . . ?
C7 C9 H91 109.5 . . ?
C7 C9 H92 109.5 . . ?
H91 C9 H92 109.5 . . ?
C7 C9 H93 109.5 . . ?
H91 C9 H93 109.5 . . ?
H92 C9 H93 109.5 . . ?
O10 C10 N8 121.5(5) . . ?
O10 C10 N7 122.7(5) . . ?
N8 C10 N7 115.8(5) . . ?
N9 C11 N6 119.7(5) . . ?
N9 C11 N7 117.0(5) . . ?
N6 C11 N7 123.2(5) . . ?
N10 C12 N6 119.4(5) . . ?
N10 C12 N8 118.1(5) . . ?
N6 C12 N8 122.5(5) . . ?
N10 C13 C14 110.0(5) . . ?
N10 C13 C15 110.8(6) . . ?
C14 C13 C15 113.6(6) . . ?
N10 C13 H13 107.4 . . ?
C14 C13 H13 107.4 . . ?
C15 C13 H13 107.4 . . ?
O7 C14 O6 125.2(6) . . ?
O7 C14 C13 116.4(5) . . ?
O6 C14 C13 118.3(5) . . ?
C13 C15 H151 109.5 . . ?
C13 C15 H152 109.5 . . ?
H151 C15 H152 109.5 . . ?
C13 C15 H153 109.5 . . ?
H151 C15 H153 109.5 . . ?
H152 C15 H153 109.5 . . ?
N9 C16 C18 109.5(6) . . ?
N9 C16 C17 111.0(5) . . ?
C18 C16 C17 110.4(6) . . ?
N9 C16 H16 108.6 . . ?
C18 C16 H16 108.6 . . ?
C17 C16 H16 108.6 . . ?
O9 C17 O8 122.5(6) . . ?
O9 C17 C16 117.2(5) . . ?
O8 C17 C16 120.3(5) . . ?
O9 C17 Ce2 61.5(3) . 3_566 ?
O8 C17 Ce2 61.8(3) . 3_566 ?
C16 C17 Ce2 170.4(4) . 3_566 ?
C16 C18 H181 109.5 . . ?
C16 C18 H182 109.5 . . ?
H181 C18 H182 109.5 . . ?
C16 C18 H183 109.5 . . ?
H181 C18 H183 109.5 . . ?
H182 C18 H183 109.5 . . ?

loop_
_geom_bond_atom_site_label_1
_geom_bond_atom_site_label_2
_geom_bond_distance
_geom_bond_site_symmetry_2
_geom_bond_publ_flag
Ce1 O6 2.370(4) 2_656 ?
Ce1 O6 2.370(4) . ?
Ce1 O4 2.387(4) 2_656 ?
Ce1 O4 2.387(4) . ?
Ce1 O5 2.568(4) 2_666 ?
Ce1 O5 2.568(4) 1_565 ?
Ce1 O10 2.608(4) 2_646 ?
Ce1 O10 2.608(4) 1_545 ?
Ce2 O2 2.519(5) 2 ?
Ce2 O2 2.519(5) . ?
Ce2 O11 2.544(5) 2 ?
Ce2 O11 2.544(5) . ?
Ce2 O9 2.575(5) 4_536 ?
Ce2 O9 2.575(5) 3_434 ?
Ce2 O8 2.579(5) 4_536 ?
Ce2 O8 2.579(5) 3_434 ?
Ce2 O1 2.704(4) 2 ?
Ce2 O1 2.704(4) . ?
Ce2 C17 2.924(7) 3_434 ?
Ce2 C17 2.924(7) 4_536 ?
O1 C5 1.257(8) . ?
O2 C5 1.247(8) . ?
O3 C8 1.253(8) . ?
O4 C8 1.267(7) . ?
O5 C1 1.247(7) . ?
O6 C14 1.257(7) . ?
O7 C14 1.240(8) . ?
O8 C17 1.259(8) . ?
O9 C17 1.252(8) . ?
O10 C10 1.235(7) . ?
O11 H11A 0.86(3) . ?
O11 H11B 0.86(3) . ?
O12 H12 0.848(16) . ?
O12 H12 0.848(16) 2 ?
O15 H15A 0.93(3) . ?
O15 H15B 0.94(3) . ?
N1 C3 1.319(8) . ?
N1 C2 1.352(7) . ?
N2 C1 1.340(7) . ?
N2 C2 1.357(7) . ?
N3 C3 1.366(7) . ?
N3 C1 1.375(7) . ?
N3 H3N 0.88 . ?
N4 C2 1.330(7) . ?
N4 C7 1.464(8) . ?
N4 H4N 0.88 . ?
N5 C3 1.326(8) . ?
N5 C4 1.461(8) . ?
N5 H5N 0.88 . ?
N6 C11 1.325(8) . ?
N6 C12 1.344(7) . ?
N7 C10 1.362(7) . ?
N7 C11 1.370(7) . ?
N7 H7N 0.88 . ?
N8 C10 1.359(7) . ?
N8 C12 1.370(7) . ?
N8 H8N 0.88 . ?
N9 C11 1.324(7) . ?
N9 C16 1.456(7) . ?
N9 H9N 0.88 . ?
N10 C12 1.321(7) . ?
N10 C13 1.470(7) . ?
N10 H10N 0.88 . ?
C4 C5 1.535(9) . ?
C4 C6 1.537(11) . ?
C4 H4 1 . ?
C6 H61 0.98 . ?
C6 H62 0.98 . ?
C6 H63 0.98 . ?
C7 C9 1.520(12) . ?
C7 C8 1.523(9) . ?
C7 H7 1 . ?
C9 H91 0.98 . ?
C9 H92 0.98 . ?
C9 H93 0.98 . ?
C13 C14 1.516(8) . ?
C13 C15 1.519(11) . ?
C13 H13 1 . ?
C15 H151 0.98 . ?
C15 H152 0.98 . ?
C15 H153 0.98 . ?
C16 C18 1.527(9) . ?
C16 C17 1.533(9) . ?
C16 H16 1 . ?
C18 H181 0.98 . ?
C18 H182 0.98 . ?
C18 H183 0.98 . ?

loop_
_geom_hbond_atom_site_label_D
_geom_hbond_atom_site_label_H
_geom_hbond_atom_site_label_A
_geom_hbond_distance_DH
_geom_hbond_distance_HA
_geom_hbond_distance_DA
_geom_hbond_angle_DHA
_geom_hbond_site_symmetry_A
_geom_hbond_publ_flag
O11 H11A O12 0.86(3) 1.90(3) 2.731(9) 165(8) 1_545 yes
O11 H11B O15 0.86(3) 2.12(5) 2.899(7) 150(8) 2_545 yes
O12 H12 O13 0.848(16) 2.002(18) 2.840(8) 170(6) 3_445 yes
O15 H15A O3 0.93(3) 1.99(3) 2.920(8) 174(8) . yes
O15 H15B O9 0.94(3) 2.10(3) 2.819(7) 132(4) 3_444 yes
N3 H3N O3 0.88 2.04 2.851(7) 153.8 1_545 yes
N3 H3N O4 0.88 2.46 3.231(7) 147.2 1_545 yes
N4 H4N O10 0.88 2.3 3.168(7) 169.7 1_545 yes
N5 H5N O3 0.88 2.22 2.997(7) 147.8 1_545 yes
N7 H7N O6 0.88 2.66 3.375(7) 139.8 1_565 yes
N7 H7N O7 0.88 1.93 2.676(8) 141.2 1_565 yes
N8 H8N N2 0.88 2.02 2.863(6) 159.8 1_565 yes
N9 H9N O7 0.88 2.59 3.160(8) 123.1 1_565 yes
N9 H9N O15 0.88 2.12 2.848(8) 140 2_666 yes
N10 H10N O5 0.88 2.01 2.884(6) 175.1 1_565 yes
